data_7047475
loop_
_publ_author_name
'Raeder, Jan'
'Reiners, Matthias'
'Baumgarten, Robert'
'M\"unster, Katharina'
'Baabe, Dirk'
'Freytag, Matthias'
'Jones, Peter G.'
'Walter, Marc D.'

_publ_section_title
;
 Synthesis and molecular structure of pentadienyl complexes of the
 rare-earth metals.
;
_journal_issue 41
_journal_name_full 'Dalton transactions (Cambridge, England : 2003)'
_journal_page_first 14468
_journal_page_last 14482
_journal_paper_doi 10.1039/c8dt03123a
_journal_volume 47
_journal_year 2018
_chemical_formula_sum 'C47 H82 Er2 O2'
_chemical_formula_weight 1013.65
_space_group_IT_number 19
_space_group_name_Hall 'P 2ac 2ab'
_space_group_name_H-M_alt 'P 21 21 21'
_symmetry_cell_setting orthorhombic
_symmetry_space_group_name_Hall 'P 2ac 2ab'
_symmetry_space_group_name_H-M 'P 21 21 21'
_atom_sites_solution_hydrogens geom
_atom_sites_solution_primary direct
_atom_sites_solution_secondary difmap
_audit_creation_method SHELXL-97
_audit_update_record
;
2018-07-12 deposited with the CCDC.
2018-08-29 downloaded from the CCDC.
;
_cell_angle_alpha 90.00
_cell_angle_beta 90.00
_cell_angle_gamma 90.00
_cell_formula_units_Z 4
_cell_length_a 10.0818(2)
_cell_length_b 20.1270(4)
_cell_length_c 22.6200(4)
_cell_measurement_reflns_used 28911
_cell_measurement_temperature 100(2)
_cell_measurement_theta_max 30.3080
_cell_measurement_theta_min 2.4350
_cell_volume 4589.97(15)
_computing_cell_refinement 'CrysAlisPro 1.171.38.43 (Rigaku OD, 2015)'
_computing_data_collection 'CrysAlisPro 1.171.38.43 (Rigaku OD, 2015)'
_computing_data_reduction 'CrysAlisPro 1.171.38.43 (Rigaku OD, 2015)'
_computing_molecular_graphics 'Bruker XP'
_computing_publication_material SHELXL-97
_computing_structure_refinement 'SHELXL-97 (Sheldrick, 1997)'
_computing_structure_solution 'SHELXS-97 (Sheldrick, 1990)'
_diffrn_ambient_temperature 100(2)
_diffrn_detector_area_resol_mean 16.1419
_diffrn_measured_fraction_theta_full 0.998
_diffrn_measured_fraction_theta_max 0.998
_diffrn_measurement_device_type 'Oxford Diffraction Xcalibur, Eos'
_diffrn_measurement_method '\w scans'
_diffrn_radiation_monochromator graphite
_diffrn_radiation_type MoK\a
_diffrn_radiation_wavelength 0.71073
_diffrn_reflns_av_R_equivalents 0.0635
_diffrn_reflns_av_sigmaI/netI 0.0371
_diffrn_reflns_limit_h_max 13
_diffrn_reflns_limit_h_min -14
_diffrn_reflns_limit_k_max 28
_diffrn_reflns_limit_k_min -28
_diffrn_reflns_limit_l_max 31
_diffrn_reflns_limit_l_min -31
_diffrn_reflns_number 122576
_diffrn_reflns_theta_full 30.03
_diffrn_reflns_theta_max 30.03
_diffrn_reflns_theta_min 2.21
_diffrn_source 'fine-focus sealed X-ray tube'
_exptl_absorpt_coefficient_mu 3.665
_exptl_absorpt_correction_T_max 1.00000
_exptl_absorpt_correction_T_min 0.84845
_exptl_absorpt_correction_type multi-scan
_exptl_absorpt_process_details
; 
CrysAlisPro 1.171.38.43 (Rigaku Oxford Diffraction, 2015) 
Empirical absorption correction using spherical harmonics, 
 implemented in SCALE3 ABSPACK scaling algorithm. 
;
_exptl_crystal_colour orange
_exptl_crystal_density_diffrn 1.467
_exptl_crystal_density_method 'not measured'
_exptl_crystal_description prism
_exptl_crystal_F_000 2064
_exptl_crystal_size_max 0.25
_exptl_crystal_size_mid 0.20
_exptl_crystal_size_min 0.15
_refine_diff_density_max 0.708
_refine_diff_density_min -0.568
_refine_diff_density_rms 0.109
_refine_ls_abs_structure_details 'Flack H D (1983), Acta Cryst. A39, 876-881'
_refine_ls_abs_structure_Flack -0.026(6)
_refine_ls_extinction_method none
_refine_ls_goodness_of_fit_ref 1.093
_refine_ls_hydrogen_treatment mixed
_refine_ls_matrix_type full
_refine_ls_number_parameters 549
_refine_ls_number_reflns 13338
_refine_ls_number_restraints 89
_refine_ls_restrained_S_all 1.098
_refine_ls_R_factor_all 0.0319
_refine_ls_R_factor_gt 0.0253
_refine_ls_shift/su_max 0.003
_refine_ls_shift/su_mean 0.000
_refine_ls_structure_factor_coef Fsqd
_refine_ls_weighting_details 'calc w=1/[\s^2^(Fo^2^)+(0.0130P)^2^+2.5558P] where P=(Fo^2^+2Fc^2^)/3'
_refine_ls_weighting_scheme calc
_refine_ls_wR_factor_gt 0.0450
_refine_ls_wR_factor_ref 0.0470
_reflns_number_gt 12202
_reflns_number_total 13338
_reflns_threshold_expression >2sigma(I)
_cod_data_source_file c8dt03123a2.cif
_cod_data_source_block ra13fr
_cod_depositor_comments 'Adding full bibliography for 7047466--7047481.cif.'
_cod_database_code 7047475

loop_
_symmetry_equiv_pos_as_xyz
'x, y, z'
'-x+1/2, -y, z+1/2'
'-x, y+1/2, -z+1/2'
'x+1/2, -y+1/2, -z'

loop_
_atom_site_label
_atom_site_type_symbol
_atom_site_fract_x
_atom_site_fract_y
_atom_site_fract_z
_atom_site_U_iso_or_equiv
_atom_site_adp_type
_atom_site_occupancy
_atom_site_symmetry_multiplicity
_atom_site_calc_flag
_atom_site_refinement_flags
_atom_site_disorder_assembly
_atom_site_disorder_group
Er1 Er 0.729627(12) 0.531179(8) 0.547200(5) 0.01119(3) Uani 1 1 d . . .
Er2 Er 0.609640(12) 0.467975(7) 0.662145(5) 0.01109(3) Uani 1 1 d . B .
C1 C 0.5451(3) 0.56895(16) 0.60319(14) 0.0135(6) Uani 1 1 d D . .
H1 H 0.456(2) 0.5669(16) 0.5983(14) 0.010(9) Uiso 1 1 d D . .
C2 C 0.6055(3) 0.63084(14) 0.59778(13) 0.0119(6) Uani 1 1 d . . .
C3 C 0.7450(3) 0.64022(15) 0.60556(14) 0.0148(7) Uani 1 1 d D . .
H3 H 0.774(3) 0.6796(12) 0.5968(14) 0.015(9) Uiso 1 1 d D . .
C4 C 0.8386(3) 0.59870(15) 0.63755(14) 0.0121(6) Uani 1 1 d . . .
C5 C 0.8151(3) 0.53174(18) 0.64610(12) 0.0141(6) Uani 1 1 d D . .
H5 H 0.882(3) 0.5117(17) 0.6663(15) 0.032(11) Uiso 1 1 d D . .
C6 C 0.5300(3) 0.69504(15) 0.57894(15) 0.0173(7) Uani 1 1 d . . .
C7 C 0.3815(4) 0.68391(18) 0.57059(19) 0.0313(9) Uani 1 1 d . . .
H7A H 0.3670 0.6531 0.5377 0.047 Uiso 1 1 calc R . .
H7B H 0.3382 0.7264 0.5618 0.047 Uiso 1 1 calc R . .
H7C H 0.3438 0.6651 0.6069 0.047 Uiso 1 1 calc R . .
C8 C 0.5845(4) 0.72268(17) 0.52061(15) 0.0288(9) Uani 1 1 d . . .
H8A H 0.5747 0.6892 0.4894 0.043 Uiso 1 1 calc R . .
H8B H 0.6786 0.7337 0.5254 0.043 Uiso 1 1 calc R . .
H8C H 0.5351 0.7628 0.5097 0.043 Uiso 1 1 calc R . .
C9 C 0.5488(4) 0.74881(16) 0.62653(15) 0.0227(8) Uani 1 1 d . . .
H9A H 0.5036 0.7896 0.6142 0.034 Uiso 1 1 calc R . .
H9B H 0.6436 0.7578 0.6317 0.034 Uiso 1 1 calc R . .
H9C H 0.5111 0.7333 0.6640 0.034 Uiso 1 1 calc R . .
C10 C 0.9617(3) 0.63535(15) 0.66178(15) 0.0162(6) Uani 1 1 d . . .
C11 C 1.0733(3) 0.58812(18) 0.67866(17) 0.0256(8) Uani 1 1 d . . .
H11A H 1.1509 0.6138 0.6913 0.038 Uiso 1 1 calc R . .
H11B H 1.0969 0.5607 0.6444 0.038 Uiso 1 1 calc R . .
H11C H 1.0441 0.5594 0.7111 0.038 Uiso 1 1 calc R . .
C12 C 0.9178(4) 0.67200(17) 0.71765(15) 0.0230(8) Uani 1 1 d . . .
H12A H 0.8799 0.6402 0.7458 0.034 Uiso 1 1 calc R . .
H12B H 0.8508 0.7053 0.7073 0.034 Uiso 1 1 calc R . .
H12C H 0.9945 0.6940 0.7357 0.034 Uiso 1 1 calc R . .
C13 C 1.0205(4) 0.68717(17) 0.61924(16) 0.0230(8) Uani 1 1 d . . .
H13A H 0.9560 0.7229 0.6129 0.034 Uiso 1 1 calc R . .
H13B H 1.0413 0.6659 0.5814 0.034 Uiso 1 1 calc R . .
H13C H 1.1018 0.7057 0.6364 0.034 Uiso 1 1 calc R . .
C14 C 0.5893(3) 0.55291(16) 0.44624(16) 0.0186(7) Uani 1 1 d D . .
H14A H 0.5005(19) 0.5531(19) 0.4422(17) 0.033(12) Uiso 1 1 d D . .
H14B H 0.624(4) 0.5937(12) 0.4486(18) 0.039 Uiso 1 1 d D . .
C15 C 0.6618(3) 0.49673(16) 0.43273(14) 0.0154(7) Uani 1 1 d . . .
C16 C 0.8011(3) 0.48980(16) 0.44088(14) 0.0152(7) Uani 1 1 d D . .
H16 H 0.829(3) 0.4507(13) 0.4305(15) 0.018 Uiso 1 1 d D . .
C17 C 0.9014(3) 0.53706(17) 0.45602(12) 0.0152(6) Uani 1 1 d . A .
C18 C 0.8784(4) 0.60280(16) 0.46953(14) 0.0169(7) Uani 1 1 d D . .
H18A H 0.805(2) 0.6248(14) 0.4609(14) 0.009(8) Uiso 1 1 d D . .
H18B H 0.943(3) 0.6315(14) 0.4788(15) 0.019(10) Uiso 1 1 d D . .
C19 C 0.5807(3) 0.43598(16) 0.40979(14) 0.0166(7) Uani 1 1 d . . .
C20 C 0.4625(3) 0.41965(17) 0.44979(16) 0.0219(7) Uani 1 1 d . . .
H20A H 0.4074 0.3857 0.4309 0.033 Uiso 1 1 calc R . .
H20B H 0.4097 0.4599 0.4562 0.033 Uiso 1 1 calc R . .
H20C H 0.4949 0.4030 0.4879 0.033 Uiso 1 1 calc R . .
C21 C 0.6613(4) 0.37256(16) 0.40281(16) 0.0222(8) Uani 1 1 d . . .
H21A H 0.7030 0.3613 0.4406 0.033 Uiso 1 1 calc R . .
H21B H 0.7300 0.3793 0.3728 0.033 Uiso 1 1 calc R . .
H21C H 0.6027 0.3362 0.3905 0.033 Uiso 1 1 calc R . .
C22 C 0.5269(4) 0.45544(18) 0.34840(14) 0.0258(8) Uani 1 1 d . . .
H22A H 0.4727 0.4191 0.3327 0.039 Uiso 1 1 calc R . .
H22B H 0.6013 0.4640 0.3216 0.039 Uiso 1 1 calc R . .
H22C H 0.4726 0.4956 0.3519 0.039 Uiso 1 1 calc R . .
C23 C 1.0454(3) 0.51001(16) 0.46131(15) 0.0185(7) Uani 1 1 d D . .
C24 C 1.0527(5) 0.4500(2) 0.5031(3) 0.0327(16) Uani 0.729(7) 1 d PD A 1
H24A H 1.1447 0.4346 0.5058 0.049 Uiso 0.729(7) 1 calc PR A 1
H24B H 0.9967 0.4142 0.4878 0.049 Uiso 0.729(7) 1 calc PR A 1
H24C H 1.0215 0.4631 0.5425 0.049 Uiso 0.729(7) 1 calc PR A 1
C25 C 1.1438(5) 0.5614(3) 0.4871(3) 0.0317(14) Uani 0.729(7) 1 d PDU A 1
H25A H 1.2322 0.5414 0.4899 0.048 Uiso 0.729(7) 1 calc PR A 1
H25B H 1.1141 0.5750 0.5265 0.048 Uiso 0.729(7) 1 calc PR A 1
H25C H 1.1474 0.6004 0.4611 0.048 Uiso 0.729(7) 1 calc PR A 1
C26 C 1.0943(5) 0.4907(3) 0.4009(2) 0.0412(19) Uani 0.729(7) 1 d PD A 1
H26A H 1.0841 0.5284 0.3738 0.062 Uiso 0.729(7) 1 calc PR A 1
H26B H 1.0425 0.4530 0.3862 0.062 Uiso 0.729(7) 1 calc PR A 1
H26C H 1.1881 0.4782 0.4032 0.062 Uiso 0.729(7) 1 calc PR A 1
C24' C 1.1179(14) 0.5356(8) 0.5122(5) 0.031(3) Uiso 0.271(7) 1 d PDU A 2
H24D H 1.2134 0.5308 0.5053 0.047 Uiso 0.271(7) 1 calc PR A 2
H24E H 1.0928 0.5105 0.5476 0.047 Uiso 0.271(7) 1 calc PR A 2
H24F H 1.0963 0.5826 0.5178 0.047 Uiso 0.271(7) 1 calc PR A 2
C25' C 1.1135(13) 0.5382(7) 0.4029(5) 0.022(3) Uiso 0.271(7) 1 d PD A 2
H25D H 1.1182 0.5868 0.4052 0.033 Uiso 0.271(7) 1 calc PR A 2
H25E H 1.0610 0.5252 0.3684 0.033 Uiso 0.271(7) 1 calc PR A 2
H25F H 1.2033 0.5200 0.3994 0.033 Uiso 0.271(7) 1 calc PR A 2
C26' C 1.0560(15) 0.4338(5) 0.4536(7) 0.030(4) Uiso 0.271(7) 1 d PD A 2
H26D H 1.0158 0.4208 0.4159 0.044 Uiso 0.271(7) 1 calc PR A 2
H26E H 1.0094 0.4116 0.4861 0.044 Uiso 0.271(7) 1 calc PR A 2
H26F H 1.1496 0.4206 0.4540 0.044 Uiso 0.271(7) 1 calc PR A 2
C27 C 0.3899(3) 0.43967(16) 0.60892(14) 0.0158(6) Uani 1 1 d D . .
H27A H 0.3073(19) 0.4555(15) 0.6075(13) 0.006(8) Uiso 1 1 d D . .
H27B H 0.450(3) 0.4547(15) 0.5828(11) 0.011(9) Uiso 1 1 d D . .
C28 C 0.4129(3) 0.38086(15) 0.63801(14) 0.0146(6) Uani 1 1 d . . .
C29 C 0.5388(3) 0.34859(16) 0.64000(15) 0.0157(7) Uani 1 1 d D . .
H29 H 0.539(4) 0.3138(14) 0.6621(15) 0.022(10) Uiso 1 1 d D . .
C30 C 0.6548(3) 0.35568(15) 0.60094(14) 0.0141(6) Uani 1 1 d . . .
C31 C 0.6925(3) 0.41454(16) 0.57586(14) 0.0148(7) Uani 1 1 d D . .
H31 H 0.758(3) 0.4113(17) 0.5502(13) 0.018 Uiso 1 1 d D . .
C32 C 0.3011(3) 0.34883(16) 0.67493(15) 0.0195(7) Uani 1 1 d . . .
C33 C 0.1735(3) 0.38966(19) 0.67475(18) 0.0304(9) Uani 1 1 d . . .
H33A H 0.1446 0.3969 0.6339 0.046 Uiso 1 1 calc R . .
H33B H 0.1897 0.4326 0.6938 0.046 Uiso 1 1 calc R . .
H33C H 0.1043 0.3657 0.6964 0.046 Uiso 1 1 calc R . .
C34 C 0.3426(4) 0.3393(2) 0.73954(16) 0.0311(9) Uani 1 1 d . . .
H34A H 0.2707 0.3173 0.7613 0.047 Uiso 1 1 calc R . .
H34B H 0.3609 0.3826 0.7574 0.047 Uiso 1 1 calc R . .
H34C H 0.4226 0.3117 0.7412 0.047 Uiso 1 1 calc R . .
C35 C 0.2672(4) 0.28177(18) 0.64740(17) 0.0311(9) Uani 1 1 d . . .
H35A H 0.2388 0.2883 0.6064 0.047 Uiso 1 1 calc R . .
H35B H 0.1954 0.2609 0.6699 0.047 Uiso 1 1 calc R . .
H35C H 0.3457 0.2531 0.6482 0.047 Uiso 1 1 calc R . .
C36 C 0.7314(4) 0.28901(15) 0.59146(14) 0.0162(7) Uani 1 1 d . . .
C37 C 0.7702(4) 0.25547(17) 0.64977(16) 0.0271(8) Uani 1 1 d . . .
H37A H 0.8114 0.2124 0.6415 0.041 Uiso 1 1 calc R . .
H37B H 0.6908 0.2489 0.6740 0.041 Uiso 1 1 calc R . .
H37C H 0.8333 0.2837 0.6711 0.041 Uiso 1 1 calc R . .
C38 C 0.6400(4) 0.24208(17) 0.55666(18) 0.0298(9) Uani 1 1 d . . .
H38A H 0.6208 0.2614 0.5178 0.045 Uiso 1 1 calc R . .
H38B H 0.5569 0.2359 0.5785 0.045 Uiso 1 1 calc R . .
H38C H 0.6839 0.1990 0.5515 0.045 Uiso 1 1 calc R . .
C39 C 0.8602(3) 0.29749(17) 0.55621(16) 0.0243(8) Uani 1 1 d . . .
H39A H 0.9197 0.3278 0.5774 0.036 Uiso 1 1 calc R . .
H39B H 0.8398 0.3159 0.5172 0.036 Uiso 1 1 calc R . .
H39C H 0.9034 0.2542 0.5516 0.036 Uiso 1 1 calc R . .
O1 O 0.7283(2) 0.42788(11) 0.74774(10) 0.0185(5) Uani 1 1 d . . .
C40 C 0.8662(3) 0.40611(17) 0.74336(15) 0.0193(7) Uani 1 1 d . . .
H40A H 0.9271 0.4441 0.7492 0.023 Uiso 1 1 calc R . .
H40B H 0.8835 0.3865 0.7040 0.023 Uiso 1 1 calc R . .
C41 C 0.8865(4) 0.35456(18) 0.79153(16) 0.0262(8) Uani 1 1 d . . .
H41A H 0.9367 0.3735 0.8252 0.031 Uiso 1 1 calc R . .
H41B H 0.9347 0.3154 0.7761 0.031 Uiso 1 1 calc R . .
C42 C 0.7463(4) 0.33603(18) 0.81007(16) 0.0257(8) Uani 1 1 d . . .
H42A H 0.7094 0.3006 0.7845 0.031 Uiso 1 1 calc R . .
H42B H 0.7433 0.3213 0.8518 0.031 Uiso 1 1 calc R . .
C43 C 0.6739(3) 0.40042(18) 0.80163(15) 0.0220(7) Uani 1 1 d . . .
H43A H 0.5773 0.3928 0.7976 0.026 Uiso 1 1 calc R . .
H43B H 0.6896 0.4307 0.8354 0.026 Uiso 1 1 calc R . .
O2 O 0.5105(2) 0.52247(12) 0.74575(9) 0.0185(5) Uani 1 1 d D . .
C44 C 0.5994(4) 0.56967(19) 0.77339(17) 0.0331(9) Uani 1 1 d D B .
H44A H 0.6841 0.5721 0.7513 0.040 Uiso 0.725(19) 1 calc PR B 1
H44B H 0.6187 0.5562 0.8146 0.040 Uiso 0.725(19) 1 calc PR B 1
H44C H 0.6724 0.5818 0.7461 0.040 Uiso 0.275(19) 1 calc PR B 2
H44D H 0.6382 0.5508 0.8099 0.040 Uiso 0.275(19) 1 calc PR B 2
C45 C 0.5309(10) 0.6350(3) 0.7723(5) 0.059(3) Uani 0.725(19) 1 d PDU B 1
H45C H 0.5256 0.6534 0.8129 0.071 Uiso 0.725(19) 1 calc PR B 1
H45D H 0.5809 0.6666 0.7473 0.071 Uiso 0.725(19) 1 calc PR B 1
C46 C 0.3991(6) 0.6254(3) 0.7487(5) 0.038(2) Uani 0.725(19) 1 d PDU B 1
H46C H 0.3918 0.6455 0.7089 0.046 Uiso 0.725(19) 1 calc PR B 1
H46D H 0.3321 0.6462 0.7749 0.046 Uiso 0.725(19) 1 calc PR B 1
C47 C 0.3781(7) 0.5509(4) 0.7456(5) 0.023(2) Uani 0.725(19) 1 d PDU B 1
H47A H 0.3266 0.5351 0.7801 0.028 Uiso 0.725(19) 1 calc PR B 1
H47B H 0.3301 0.5386 0.7090 0.028 Uiso 0.725(19) 1 calc PR B 1
C45' C 0.5153(14) 0.6298(7) 0.7876(9) 0.017(4) Uiso 0.275(19) 1 d PDU B 2
H45A H 0.5248 0.6419 0.8298 0.020 Uiso 0.275(19) 1 calc PR B 2
H45B H 0.5433 0.6682 0.7632 0.020 Uiso 0.275(19) 1 calc PR B 2
C46' C 0.3819(15) 0.6127(9) 0.7749(10) 0.036(5) Uiso 0.275(19) 1 d PDU B 2
H46A H 0.3379 0.6498 0.7538 0.043 Uiso 0.275(19) 1 calc PR B 2
H46B H 0.3331 0.6045 0.8121 0.043 Uiso 0.275(19) 1 calc PR B 2
C47' C 0.3797(15) 0.5510(10) 0.7368(14) 0.015(5) Uiso 0.275(19) 1 d PDU B 2
H47C H 0.3093 0.5200 0.7499 0.018 Uiso 0.275(19) 1 calc PR B 2
H47D H 0.3651 0.5624 0.6947 0.018 Uiso 0.275(19) 1 calc PR B 2

loop_
_atom_site_aniso_label
_atom_site_aniso_U_11
_atom_site_aniso_U_22
_atom_site_aniso_U_33
_atom_site_aniso_U_23
_atom_site_aniso_U_13
_atom_site_aniso_U_12
Er1 0.01362(6) 0.00995(6) 0.01002(6) 0.00017(6) 0.00088(5) 0.00032(6)
Er2 0.01229(6) 0.01056(6) 0.01040(6) 0.00101(6) 0.00034(5) 0.00060(6)
C1 0.0143(16) 0.0139(15) 0.0123(15) -0.0006(12) -0.0004(12) 0.0020(12)
C2 0.0168(15) 0.0106(14) 0.0085(13) -0.0002(11) -0.0006(12) 0.0024(13)
C3 0.0197(18) 0.0091(14) 0.0157(15) 0.0032(12) -0.0008(13) -0.0008(13)
C4 0.0098(14) 0.0109(14) 0.0156(15) -0.0037(12) 0.0018(11) 0.0015(12)
C5 0.0144(14) 0.0146(14) 0.0132(14) 0.0027(15) -0.0039(11) 0.0029(16)
C6 0.0211(17) 0.0113(15) 0.0197(17) 0.0008(13) -0.0028(13) 0.0046(13)
C7 0.0222(19) 0.0205(18) 0.051(3) 0.0039(17) -0.0133(19) 0.0076(16)
C8 0.046(3) 0.0190(18) 0.0217(19) 0.0046(14) 0.0016(17) 0.0160(17)
C9 0.0279(19) 0.0177(17) 0.0224(18) -0.0001(14) -0.0021(15) 0.0069(15)
C10 0.0141(15) 0.0179(16) 0.0164(15) 0.0009(14) -0.0013(13) -0.0023(12)
C11 0.0163(17) 0.0205(18) 0.040(2) 0.0036(16) -0.0092(15) -0.0021(14)
C12 0.028(2) 0.0218(18) 0.0195(17) -0.0057(14) -0.0032(15) -0.0081(15)
C13 0.0197(17) 0.0223(18) 0.0270(19) 0.0005(15) -0.0008(14) -0.0070(14)
C14 0.0179(17) 0.0166(16) 0.0213(17) -0.0003(13) -0.0047(14) 0.0037(12)
C15 0.0183(16) 0.0185(16) 0.0095(15) 0.0013(12) 0.0020(12) 0.0020(13)
C16 0.0211(17) 0.0135(15) 0.0110(16) -0.0012(11) 0.0027(12) -0.0004(12)
C17 0.0154(13) 0.0199(15) 0.0102(12) 0.0032(14) 0.0039(11) -0.0021(14)
C18 0.0168(17) 0.0163(16) 0.0176(16) 0.0029(13) 0.0018(13) -0.0017(14)
C19 0.0193(17) 0.0171(16) 0.0135(15) -0.0032(13) -0.0005(12) -0.0044(13)
C20 0.0178(16) 0.0255(18) 0.0223(18) -0.0051(15) 0.0023(14) -0.0039(14)
C21 0.0238(18) 0.0162(17) 0.0267(19) -0.0067(14) 0.0021(15) -0.0003(14)
C22 0.034(2) 0.026(2) 0.0177(17) -0.0021(14) -0.0078(14) -0.0038(16)
C23 0.0107(15) 0.0206(16) 0.0242(19) 0.0004(13) 0.0039(13) -0.0017(12)
C24 0.017(2) 0.028(3) 0.053(4) 0.012(2) -0.005(2) 0.003(2)
C25 0.015(3) 0.033(3) 0.047(4) -0.011(3) -0.002(2) -0.007(2)
C26 0.022(3) 0.081(6) 0.021(3) -0.017(3) 0.007(2) 0.007(3)
C27 0.0141(15) 0.0154(15) 0.0180(16) -0.0017(12) -0.0017(14) -0.0014(13)
C28 0.0166(16) 0.0125(15) 0.0147(15) -0.0020(12) 0.0005(12) -0.0050(12)
C29 0.0159(16) 0.0100(15) 0.0211(17) 0.0021(13) 0.0048(13) -0.0004(13)
C30 0.0159(15) 0.0110(15) 0.0154(15) -0.0009(12) -0.0019(12) -0.0004(12)
C31 0.0179(16) 0.0129(16) 0.0136(16) 0.0006(12) 0.0030(13) -0.0006(12)
C32 0.0161(16) 0.0169(16) 0.0254(19) 0.0041(13) -0.0005(13) -0.0026(13)
C33 0.0174(18) 0.029(2) 0.044(3) 0.0090(18) 0.0070(17) -0.0014(15)
C34 0.025(2) 0.042(2) 0.026(2) 0.0065(18) 0.0040(16) -0.0068(18)
C35 0.027(2) 0.0232(19) 0.043(2) 0.0009(16) -0.0012(18) -0.0084(16)
C36 0.0210(17) 0.0099(15) 0.0176(16) 0.0007(12) 0.0016(14) 0.0013(13)
C37 0.035(2) 0.0168(17) 0.030(2) 0.0043(14) 0.0007(17) 0.0108(16)
C38 0.032(2) 0.0174(17) 0.040(2) -0.0100(16) -0.0030(17) 0.0028(15)
C39 0.0229(18) 0.0202(17) 0.030(2) 0.0005(15) 0.0087(15) 0.0098(14)
O1 0.0141(11) 0.0273(13) 0.0142(11) 0.0074(9) 0.0011(9) 0.0051(10)
C40 0.0150(17) 0.0223(17) 0.0205(17) 0.0027(14) 0.0011(13) 0.0051(14)
C41 0.0247(18) 0.0271(19) 0.0270(19) 0.0112(15) 0.0023(16) 0.0064(16)
C42 0.029(2) 0.0266(19) 0.0211(17) 0.0062(14) 0.0013(15) -0.0019(16)
C43 0.0208(17) 0.0284(19) 0.0167(17) 0.0038(15) 0.0038(14) 0.0008(15)
O2 0.0157(11) 0.0232(13) 0.0165(11) -0.0045(10) -0.0023(8) 0.0023(10)
C44 0.024(2) 0.047(2) 0.028(2) -0.0234(18) -0.0018(17) -0.0019(18)
C45 0.101(7) 0.025(3) 0.051(6) 0.013(3) -0.043(5) -0.017(4)
C46 0.037(3) 0.019(3) 0.059(5) -0.008(3) 0.019(3) 0.003(3)
C47 0.021(3) 0.036(4) 0.013(4) -0.009(3) -0.004(2) 0.010(2)

loop_
_atom_type_symbol
_atom_type_description
_atom_type_scat_dispersion_real
_atom_type_scat_dispersion_imag
_atom_type_scat_source
C C 0.0033 0.0016 'International Tables Vol C Tables 4.2.6.8 and 6.1.1.4'
H H 0.0000 0.0000 'International Tables Vol C Tables 4.2.6.8 and 6.1.1.4'
Er Er -0.2586 4.9576 'International Tables Vol C Tables 4.2.6.8 and 6.1.1.4'
O O 0.0106 0.0060 'International Tables Vol C Tables 4.2.6.8 and 6.1.1.4'

loop_
_geom_angle_atom_site_label_1
_geom_angle_atom_site_label_2
_geom_angle_atom_site_label_3
_geom_angle
C1 Er1 C5 77.43(10)
C1 Er1 C31 92.61(11)
C5 Er1 C31 79.26(11)
C1 Er1 C3 59.95(11)
C5 Er1 C3 59.61(11)
C31 Er1 C3 133.53(10)
C1 Er1 C2 31.82(10)
C5 Er1 C2 76.17(10)
C31 Er1 C2 122.73(10)
C3 Er1 C2 31.94(10)
C1 Er1 C16 143.02(11)
C5 Er1 C16 138.77(10)
C31 Er1 C16 88.89(10)
C3 Er1 C16 136.11(10)
C2 Er1 C16 140.03(9)
C1 Er1 C4 75.71(10)
C5 Er1 C4 30.86(10)
C31 Er1 C4 110.10(10)
C3 Er1 C4 32.01(10)
C2 Er1 C4 58.51(9)
C16 Er1 C4 137.63(10)
C1 Er1 C17 153.76(10)
C5 Er1 C17 118.89(9)
C31 Er1 C17 109.92(10)
C3 Er1 C17 108.50(10)
C2 Er1 C17 127.29(10)
C16 Er1 C17 31.04(10)
C4 Er1 C17 107.27(9)
C1 Er1 C14 89.36(11)
C5 Er1 C14 165.70(10)
C31 Er1 C14 107.15(10)
C3 Er1 C14 109.01(10)
C2 Er1 C14 89.73(10)
C16 Er1 C14 55.20(10)
C4 Er1 C14 140.26(10)
C17 Er1 C14 71.63(10)
C1 Er1 C18 127.30(10)
C5 Er1 C18 113.69(10)
C31 Er1 C18 139.27(10)
C3 Er1 C18 81.14(10)
C2 Er1 C18 98.00(10)
C16 Er1 C18 55.25(10)
C4 Er1 C18 89.87(10)
C17 Er1 C18 29.45(10)
C14 Er1 C18 70.11(11)
C1 Er1 C15 112.69(10)
C5 Er1 C15 164.46(10)
C31 Er1 C15 88.28(10)
C3 Er1 C15 135.31(10)
C2 Er1 C15 118.78(9)
C16 Er1 C15 30.38(10)
C4 Er1 C15 159.88(10)
C17 Er1 C15 56.87(9)
C14 Er1 C15 29.13(9)
C18 Er1 C15 70.41(10)
C1 Er1 Er2 52.11(8)
C5 Er1 Er2 50.73(7)
C31 Er1 Er2 48.47(8)
C3 Er1 Er2 86.77(7)
C2 Er1 Er2 76.40(6)
C16 Er1 Er2 136.96(7)
C4 Er1 Er2 74.49(7)
C17 Er1 Er2 154.11(7)
C14 Er1 Er2 124.06(8)
C18 Er1 Er2 164.12(7)
C15 Er1 Er2 125.37(7)
C31 Er2 O2 175.82(10)
C31 Er2 O1 109.43(9)
O2 Er2 O1 74.19(8)
C31 Er2 C5 79.60(10)
O2 Er2 C5 103.16(9)
O1 Er2 C5 82.86(8)
C31 Er2 C1 91.21(10)
O2 Er2 C1 86.61(9)
O1 Er2 C1 145.38(9)
C5 Er2 C1 73.65(11)
C31 Er2 C29 60.83(11)
O2 Er2 C29 117.84(9)
O1 Er2 C29 88.93(10)
C5 Er2 C29 134.08(11)
C1 Er2 C29 125.67(11)
C31 Er2 C27 79.58(11)
O2 Er2 C27 96.36(9)
O1 Er2 C27 136.42(9)
C5 Er2 C27 140.06(10)
C1 Er2 C27 73.11(10)
C29 Er2 C27 57.46(11)
C31 Er2 C30 30.52(10)
O2 Er2 C30 149.19(9)
O1 Er2 C30 92.76(9)
C5 Er2 C30 102.69(10)
C1 Er2 C30 116.72(10)
C29 Er2 C30 32.48(10)
C27 Er2 C30 73.74(10)
C31 Er2 C28 78.39(10)
O2 Er2 C28 98.63(9)
O1 Er2 C28 107.98(9)
C5 Er2 C28 157.68(9)
C1 Er2 C28 103.13(10)
C29 Er2 C28 31.32(10)
C27 Er2 C28 30.02(10)
C30 Er2 C28 58.33(10)
C31 Er2 Er1 50.82(8)
O2 Er2 Er1 128.85(6)
O1 Er2 Er1 127.51(5)
C5 Er2 Er1 48.88(6)
C1 Er2 Er1 48.17(7)
C29 Er2 Er1 109.06(8)
C27 Er2 Er1 91.94(7)
C30 Er2 Er1 81.31(7)
C28 Er2 Er1 112.24(7)
C2 C1 Er1 84.07(19)
C2 C1 Er2 131.0(2)
Er1 C1 Er2 79.72(9)
C1 C2 C3 122.5(3)
C1 C2 C6 123.5(3)
C3 C2 C6 113.8(3)
C1 C2 Er1 64.11(17)
C3 C2 Er1 71.69(18)
C6 C2 Er1 138.3(2)
C2 C3 C4 128.6(3)
C2 C3 Er1 76.37(18)
C4 C3 Er1 78.68(18)
C5 C4 C3 121.2(3)
C5 C4 C10 123.7(3)
C3 C4 C10 115.1(3)
C5 C4 Er1 62.82(16)
C3 C4 Er1 69.31(17)
C10 C4 Er1 147.1(2)
C4 C5 Er1 86.33(18)
C4 C5 Er2 132.3(2)
Er1 C5 Er2 80.39(9)
C7 C6 C8 107.3(3)
C7 C6 C9 108.1(3)
C8 C6 C9 107.6(3)
C7 C6 C2 113.0(3)
C8 C6 C2 111.2(3)
C9 C6 C2 109.4(3)
C11 C10 C12 108.0(3)
C11 C10 C13 107.2(3)
C12 C10 C13 107.6(3)
C11 C10 C4 112.6(3)
C12 C10 C4 106.9(3)
C13 C10 C4 114.3(3)
C15 C14 Er1 77.2(2)
C14 C15 C16 125.0(3)
C14 C15 C19 116.0(3)
C16 C15 C19 118.9(3)
C14 C15 Er1 73.6(2)
C16 C15 Er1 70.09(18)
C19 C15 Er1 129.6(2)
C15 C16 C17 131.6(3)
C15 C16 Er1 79.53(19)
C17 C16 Er1 76.44(17)
C18 C17 C16 125.0(3)
C18 C17 C23 118.4(3)
C16 C17 C23 116.5(3)
C18 C17 Er1 76.37(18)
C16 C17 Er1 72.53(17)
C23 C17 Er1 121.69(19)
C17 C18 Er1 74.18(17)
C21 C19 C20 107.3(3)
C21 C19 C22 107.9(3)
C20 C19 C22 108.3(3)
C21 C19 C15 114.3(3)
C20 C19 C15 112.3(3)
C22 C19 C15 106.5(3)
C26 C23 C24 109.9(4)
C26 C23 C25 107.7(4)
C24 C23 C25 105.2(4)
C24' C23 C26' 113.8(9)
C24' C23 C17 113.9(6)
C26 C23 C17 109.0(3)
C24 C23 C17 111.6(3)
C25 C23 C17 113.2(3)
C26' C23 C17 113.8(6)
C24' C23 C25' 108.2(8)
C26' C23 C25' 103.3(8)
C17 C23 C25' 102.4(5)
C28 C27 Er2 79.8(2)
C27 C28 C29 123.9(3)
C27 C28 C32 119.7(3)
C29 C28 C32 116.3(3)
C27 C28 Er2 70.22(19)
C29 C28 Er2 68.66(17)
C32 C28 Er2 134.2(2)
C28 C29 C30 130.0(3)
C28 C29 Er2 80.02(18)
C30 C29 Er2 78.74(18)
C31 C30 C29 123.6(3)
C31 C30 C36 123.3(3)
C29 C30 C36 113.0(3)
C31 C30 Er2 62.12(18)
C29 C30 Er2 68.78(17)
C36 C30 Er2 151.1(2)
C30 C31 Er2 87.4(2)
C30 C31 Er1 167.6(3)
Er2 C31 Er1 80.71(10)
C35 C32 C33 106.7(3)
C35 C32 C34 109.8(3)
C33 C32 C34 107.5(3)
C35 C32 C28 108.2(3)
C33 C32 C28 112.9(3)
C34 C32 C28 111.7(3)
C37 C36 C39 106.3(3)
C37 C36 C38 108.9(3)
C39 C36 C38 108.0(3)
C37 C36 C30 112.7(3)
C39 C36 C30 113.2(3)
C38 C36 C30 107.6(3)
C43 O1 C40 107.7(2)
C43 O1 Er2 127.97(19)
C40 O1 Er2 121.15(18)
O1 C40 C41 106.5(3)
C40 C41 C42 103.9(3)
C43 C42 C41 101.8(3)
O1 C43 C42 104.6(3)
C44 O2 C47 108.2(4)
C44 O2 C47' 111.2(7)
C44 O2 Er2 112.45(19)
C47 O2 Er2 124.0(4)
C47' O2 Er2 116.7(10)
O2 C44 C45 106.6(4)
O2 C44 C45' 105.6(6)
C46 C45 C44 108.4(5)
C45 C46 C47 106.0(5)
O2 C47 C46 105.2(5)
C46' C45' C44 107.2(10)
C45' C46' C47' 109.2(11)
O2 C47' C46' 103.4(10)

loop_
_geom_bond_atom_site_label_1
_geom_bond_atom_site_label_2
_geom_bond_distance
Er1 C1 2.376(3)
Er1 C5 2.397(3)
Er1 C31 2.464(3)
Er1 C3 2.566(3)
Er1 C2 2.626(3)
Er1 C16 2.645(3)
Er1 C4 2.689(3)
Er1 C17 2.696(3)
Er1 C14 2.722(3)
Er1 C18 2.723(3)
Er1 C15 2.766(3)
Er1 Er2 3.13717(18)
Er2 C31 2.380(3)
Er2 O2 2.404(2)
Er2 O1 2.415(2)
Er2 C5 2.463(3)
Er2 C1 2.516(3)
Er2 C29 2.556(3)
Er2 C27 2.585(3)
Er2 C30 2.689(3)
Er2 C28 2.703(3)
C1 C2 1.392(4)
C2 C3 1.430(5)
C2 C6 1.559(4)
C3 C4 1.454(4)
C4 C5 1.382(5)
C4 C10 1.544(4)
C6 C7 1.526(5)
C6 C8 1.534(5)
C6 C9 1.538(5)
C10 C11 1.522(4)
C10 C12 1.529(5)
C10 C13 1.538(4)
C14 C15 1.381(4)
C15 C16 1.423(5)
C15 C19 1.560(4)
C16 C17 1.430(4)
C17 C18 1.378(5)
C17 C23 1.555(4)
C19 C21 1.521(5)
C19 C20 1.532(4)
C19 C22 1.541(4)
C23 C24' 1.457(10)
C23 C26 1.504(5)
C23 C24 1.535(5)
C23 C25 1.547(5)
C23 C26' 1.548(10)
C23 C25' 1.593(10)
C27 C28 1.374(4)
C28 C29 1.426(4)
C28 C32 1.544(4)
C29 C30 1.472(4)
C30 C31 1.367(4)
C30 C36 1.563(4)
C32 C35 1.525(5)
C32 C33 1.526(5)
C32 C34 1.532(5)
C36 C37 1.532(5)
C36 C39 1.533(5)
C36 C38 1.537(5)
O1 C43 1.446(4)
O1 C40 1.461(4)
C40 C41 1.518(4)
C41 C42 1.521(5)
C42 C43 1.500(5)
O2 C44 1.448(4)
O2 C47 1.452(6)
O2 C47' 1.453(13)
C44 C45 1.485(8)
C44 C45' 1.512(12)
C45 C46 1.446(9)
C46 C47 1.517(9)
C45' C46' 1.417(15)
C46' C47' 1.511(14)

loop_
_geom_torsion_atom_site_label_1
_geom_torsion_atom_site_label_2
_geom_torsion_atom_site_label_3
_geom_torsion_atom_site_label_4
_geom_torsion
C1 Er1 Er2 C31 140.01(14)
C5 Er1 Er2 C31 -113.73(15)
C3 Er1 Er2 C31 -166.26(13)
C2 Er1 Er2 C31 163.15(13)
C16 Er1 Er2 C31 9.49(15)
C4 Er1 Er2 C31 -136.23(12)
C17 Er1 Er2 C31 -38.54(18)
C14 Er1 Er2 C31 82.91(13)
C18 Er1 Er2 C31 -125.9(3)
C15 Er1 Er2 C31 47.32(13)
C1 Er1 Er2 O2 -34.63(12)
C5 Er1 Er2 O2 71.63(12)
C31 Er1 Er2 O2 -174.64(12)
C3 Er1 Er2 O2 19.10(10)
C2 Er1 Er2 O2 -11.48(10)
C16 Er1 Er2 O2 -165.15(12)
C4 Er1 Er2 O2 49.14(9)
C17 Er1 Er2 O2 146.83(16)
C14 Er1 Er2 O2 -91.73(11)
C18 Er1 Er2 O2 59.4(3)
C15 Er1 Er2 O2 -127.32(11)
C1 Er1 Er2 O1 -134.84(12)
C5 Er1 Er2 O1 -28.59(12)
C31 Er1 Er2 O1 85.14(12)
C3 Er1 Er2 O1 -81.11(10)
C2 Er1 Er2 O1 -111.70(10)
C16 Er1 Er2 O1 94.64(13)
C4 Er1 Er2 O1 -51.08(10)
C17 Er1 Er2 O1 46.61(17)
C14 Er1 Er2 O1 168.05(11)
C18 Er1 Er2 O1 -40.8(3)
C15 Er1 Er2 O1 132.46(11)
C1 Er1 Er2 C5 -106.26(14)
C31 Er1 Er2 C5 113.73(14)
C3 Er1 Er2 C5 -52.53(13)
C2 Er1 Er2 C5 -83.11(13)
C16 Er1 Er2 C5 123.22(15)
C4 Er1 Er2 C5 -22.50(12)
C17 Er1 Er2 C5 75.19(18)
C14 Er1 Er2 C5 -163.36(13)
C18 Er1 Er2 C5 -12.2(3)
C15 Er1 Er2 C5 161.05(13)
C5 Er1 Er2 C1 106.26(14)
C31 Er1 Er2 C1 -140.01(14)
C3 Er1 Er2 C1 53.73(12)
C2 Er1 Er2 C1 23.14(12)
C16 Er1 Er2 C1 -130.52(15)
C4 Er1 Er2 C1 83.76(12)
C17 Er1 Er2 C1 -178.55(18)
C14 Er1 Er2 C1 -57.10(13)
C18 Er1 Er2 C1 94.1(3)
C15 Er1 Er2 C1 -92.69(13)
C1 Er1 Er2 C29 121.25(13)
C5 Er1 Er2 C29 -132.49(13)
C31 Er1 Er2 C29 -18.76(13)
C3 Er1 Er2 C29 174.98(11)
C2 Er1 Er2 C29 144.39(11)
C16 Er1 Er2 C29 -9.27(13)
C4 Er1 Er2 C29 -154.99(10)
C17 Er1 Er2 C29 -57.30(17)
C14 Er1 Er2 C29 64.15(12)
C18 Er1 Er2 C29 -144.7(3)
C15 Er1 Er2 C29 28.56(12)
C1 Er1 Er2 C27 65.14(12)
C5 Er1 Er2 C27 171.40(13)
C31 Er1 Er2 C27 -74.87(12)
C3 Er1 Er2 C27 118.87(11)
C2 Er1 Er2 C27 88.29(10)
C16 Er1 Er2 C27 -65.38(13)
C4 Er1 Er2 C27 148.90(10)
C17 Er1 Er2 C27 -113.41(17)
C14 Er1 Er2 C27 8.04(11)
C18 Er1 Er2 C27 159.2(3)
C15 Er1 Er2 C27 -27.55(11)
C1 Er1 Er2 C30 138.37(12)
C5 Er1 Er2 C30 -115.37(12)
C31 Er1 Er2 C30 -1.64(12)
C3 Er1 Er2 C30 -167.90(10)
C2 Er1 Er2 C30 161.51(10)
C16 Er1 Er2 C30 7.85(13)
C4 Er1 Er2 C30 -137.87(10)
C17 Er1 Er2 C30 -40.18(16)
C14 Er1 Er2 C30 81.27(11)
C18 Er1 Er2 C30 -127.6(3)
C15 Er1 Er2 C30 45.67(11)
C1 Er1 Er2 C28 87.89(12)
C5 Er1 Er2 C28 -165.85(12)
C31 Er1 Er2 C28 -52.12(13)
C3 Er1 Er2 C28 141.62(11)
C2 Er1 Er2 C28 111.03(10)
C16 Er1 Er2 C28 -42.63(13)
C4 Er1 Er2 C28 171.65(10)
C17 Er1 Er2 C28 -90.66(17)
C14 Er1 Er2 C28 30.79(11)
C18 Er1 Er2 C28 -178.0(3)
C15 Er1 Er2 C28 -4.80(11)
C5 Er1 C1 C2 83.97(19)
C31 Er1 C1 C2 162.36(19)
C3 Er1 C1 C2 21.99(17)
C16 Er1 C1 C2 -106.0(2)
C4 Er1 C1 C2 52.27(18)
C17 Er1 C1 C2 -47.9(3)
C14 Er1 C1 C2 -90.51(19)
C18 Er1 C1 C2 -26.4(2)
C15 Er1 C1 C2 -108.42(19)
Er2 Er1 C1 C2 133.6(2)
C5 Er1 C1 Er2 -49.59(10)
C31 Er1 C1 Er2 28.79(10)
C3 Er1 C1 Er2 -111.58(12)
C2 Er1 C1 Er2 -133.6(2)
C16 Er1 C1 Er2 120.41(15)
C4 Er1 C1 Er2 -81.29(9)
C17 Er1 C1 Er2 178.57(18)
C14 Er1 C1 Er2 135.92(10)
C18 Er1 C1 Er2 -159.94(9)
C15 Er1 C1 Er2 118.01(9)
C31 Er2 C1 C2 -102.6(3)
O2 Er2 C1 C2 81.0(3)
O1 Er2 C1 C2 25.4(4)
C5 Er2 C1 C2 -23.8(3)
C29 Er2 C1 C2 -156.8(3)
C27 Er2 C1 C2 178.7(3)
C30 Er2 C1 C2 -120.1(3)
C28 Er2 C1 C2 179.0(3)
Er1 Er2 C1 C2 -72.7(3)
C31 Er2 C1 Er1 -29.88(10)
O2 Er2 C1 Er1 153.69(9)
O1 Er2 C1 Er1 98.16(15)
C5 Er2 C1 Er1 48.91(9)
C29 Er2 C1 Er1 -84.08(13)
C27 Er2 C1 Er1 -108.61(11)
C30 Er2 C1 Er1 -47.33(12)
C28 Er2 C1 Er1 -108.24(9)
Er1 C1 C2 C3 -43.6(3)
Er2 C1 C2 C3 27.2(5)
Er1 C1 C2 C6 132.4(3)
Er2 C1 C2 C6 -156.8(2)
Er2 C1 C2 Er1 70.9(2)
C5 Er1 C2 C1 -88.37(19)
C31 Er1 C2 C1 -21.1(2)
C3 Er1 C2 C1 -142.2(3)
C16 Er1 C2 C1 115.8(2)
C4 Er1 C2 C1 -116.0(2)
C17 Er1 C2 C1 155.66(18)
C14 Er1 C2 C1 89.23(19)
C18 Er1 C2 C1 159.10(19)
C15 Er1 C2 C1 87.1(2)
Er2 Er1 C2 C1 -36.04(17)
C1 Er1 C2 C3 142.2(3)
C5 Er1 C2 C3 53.84(18)
C31 Er1 C2 C3 121.12(19)
C16 Er1 C2 C3 -101.9(2)
C4 Er1 C2 C3 26.22(17)
C17 Er1 C2 C3 -62.1(2)
C14 Er1 C2 C3 -128.56(19)
C18 Er1 C2 C3 -58.69(19)
C15 Er1 C2 C3 -130.69(18)
Er2 Er1 C2 C3 106.17(17)
C1 Er1 C2 C6 -112.2(4)
C5 Er1 C2 C6 159.4(3)
C31 Er1 C2 C6 -133.3(3)
C3 Er1 C2 C6 105.6(4)
C16 Er1 C2 C6 3.6(4)
C4 Er1 C2 C6 131.8(4)
C17 Er1 C2 C6 43.5(4)
C14 Er1 C2 C6 -23.0(3)
C18 Er1 C2 C6 46.9(3)
C15 Er1 C2 C6 -25.1(4)
Er2 Er1 C2 C6 -148.2(3)
C1 C2 C3 C4 -22.3(5)
C6 C2 C3 C4 161.4(3)
Er1 C2 C3 C4 -63.1(3)
C1 C2 C3 Er1 40.8(3)
C6 C2 C3 Er1 -135.5(2)
C1 Er1 C3 C2 -21.91(17)
C5 Er1 C3 C2 -114.6(2)
C31 Er1 C3 C2 -83.4(2)
C16 Er1 C3 C2 115.0(2)
C4 Er1 C3 C2 -134.7(3)
C17 Er1 C3 C2 132.13(17)
C14 Er1 C3 C2 55.8(2)
C18 Er1 C3 C2 121.10(19)
C15 Er1 C3 C2 70.9(2)
Er2 Er1 C3 C2 -69.23(17)
C1 Er1 C3 C4 112.8(2)
C5 Er1 C3 C4 20.06(17)
C31 Er1 C3 C4 51.3(2)
C2 Er1 C3 C4 134.7(3)
C16 Er1 C3 C4 -110.3(2)
C17 Er1 C3 C4 -93.16(18)
C14 Er1 C3 C4 -169.49(17)
C18 Er1 C3 C4 -104.20(19)
C15 Er1 C3 C4 -154.40(17)
Er2 Er1 C3 C4 65.48(17)
C2 C3 C4 C5 25.3(5)
Er1 C3 C4 C5 -36.9(3)
C2 C3 C4 C10 -153.4(3)
Er1 C3 C4 C10 144.5(2)
C2 C3 C4 Er1 62.1(3)
C1 Er1 C4 C5 89.34(19)
C31 Er1 C4 C5 1.8(2)
C3 Er1 C4 C5 144.8(3)
C2 Er1 C4 C5 118.6(2)
C16 Er1 C4 C5 -109.9(2)
C17 Er1 C4 C5 -117.78(18)
C14 Er1 C4 C5 160.41(18)
C18 Er1 C4 C5 -141.92(18)
C15 Er1 C4 C5 -153.2(3)
Er2 Er1 C4 C5 35.28(16)
C1 Er1 C4 C3 -55.43(19)
C5 Er1 C4 C3 -144.8(3)
C31 Er1 C4 C3 -142.96(18)
C2 Er1 C4 C3 -26.16(18)
C16 Er1 C4 C3 105.3(2)
C17 Er1 C4 C3 97.45(19)
C14 Er1 C4 C3 15.6(3)
C18 Er1 C4 C3 73.31(19)
C15 Er1 C4 C3 62.1(3)
Er2 Er1 C4 C3 -109.49(18)
C1 Er1 C4 C10 -160.0(4)
C5 Er1 C4 C10 110.7(4)
C31 Er1 C4 C10 112.5(4)
C3 Er1 C4 C10 -104.5(4)
C2 Er1 C4 C10 -130.7(4)
C16 Er1 C4 C10 0.8(5)
C17 Er1 C4 C10 -7.1(4)
C14 Er1 C4 C10 -88.9(4)
C18 Er1 C4 C10 -31.2(4)
C15 Er1 C4 C10 -42.5(5)
Er2 Er1 C4 C10 146.0(4)
C3 C4 C5 Er1 39.1(3)
C10 C4 C5 Er1 -142.4(3)
C3 C4 C5 Er2 -34.3(4)
C10 C4 C5 Er2 144.2(2)
Er1 C4 C5 Er2 -73.5(2)
C1 Er1 C5 C4 -83.12(18)
C31 Er1 C5 C4 -178.27(19)
C3 Er1 C5 C4 -20.76(17)
C2 Er1 C5 C4 -50.44(17)
C16 Er1 C5 C4 106.0(2)
C17 Er1 C5 C4 74.8(2)
C14 Er1 C5 C4 -60.2(5)
C18 Er1 C5 C4 42.3(2)
C15 Er1 C5 C4 144.6(3)
Er2 Er1 C5 C4 -134.0(2)
C1 Er1 C5 Er2 50.92(10)
C31 Er1 C5 Er2 -44.23(10)
C3 Er1 C5 Er2 113.28(12)
C2 Er1 C5 Er2 83.60(9)
C16 Er1 C5 Er2 -119.96(13)
C4 Er1 C5 Er2 134.0(2)
C17 Er1 C5 Er2 -151.18(9)
C14 Er1 C5 Er2 73.8(4)
C18 Er1 C5 Er2 176.38(8)
C15 Er1 C5 Er2 -81.4(4)
C31 Er2 C5 C4 122.2(3)
O2 Er2 C5 C4 -54.6(3)
O1 Er2 C5 C4 -126.5(3)
C1 Er2 C5 C4 27.8(3)
C29 Er2 C5 C4 152.0(3)
C27 Er2 C5 C4 62.5(3)
C30 Er2 C5 C4 142.3(3)
C28 Er2 C5 C4 112.6(3)
Er1 Er2 C5 C4 76.0(3)
C31 Er2 C5 Er1 46.17(10)
O2 Er2 C5 Er1 -130.62(8)
O1 Er2 C5 Er1 157.51(9)
C1 Er2 C5 Er1 -48.19(9)
C29 Er2 C5 Er1 75.99(15)
C27 Er2 C5 Er1 -13.46(19)
C30 Er2 C5 Er1 66.28(10)
C28 Er2 C5 Er1 36.6(3)
C1 C2 C6 C7 3.4(4)
C3 C2 C6 C7 179.7(3)
Er1 C2 C6 C7 90.9(4)
C1 C2 C6 C8 -117.4(3)
C3 C2 C6 C8 58.9(4)
Er1 C2 C6 C8 -29.9(4)
C1 C2 C6 C9 123.9(3)
C3 C2 C6 C9 -59.8(4)
Er1 C2 C6 C9 -148.6(3)
C5 C4 C10 C11 18.0(4)
C3 C4 C10 C11 -163.4(3)
Er1 C4 C10 C11 -73.1(5)
C5 C4 C10 C12 -100.4(3)
C3 C4 C10 C12 78.2(3)
Er1 C4 C10 C12 168.5(3)
C5 C4 C10 C13 140.7(3)
C3 C4 C10 C13 -40.7(4)
Er1 C4 C10 C13 49.6(5)
C1 Er1 C14 C15 -144.3(2)
C5 Er1 C14 C15 -166.7(4)
C31 Er1 C14 C15 -51.8(2)
C3 Er1 C14 C15 157.90(19)
C2 Er1 C14 C15 -176.2(2)
C16 Er1 C14 C15 24.36(19)
C4 Er1 C14 C15 149.20(19)
C17 Er1 C14 C15 54.1(2)
C18 Er1 C14 C15 85.2(2)
Er2 Er1 C14 C15 -102.83(19)
Er1 C14 C15 C16 -50.3(3)
Er1 C14 C15 C19 126.6(3)
C1 Er1 C15 C14 39.2(2)
C5 Er1 C15 C14 167.7(3)
C31 Er1 C15 C14 131.3(2)
C3 Er1 C15 C14 -30.4(3)
C2 Er1 C15 C14 4.4(2)
C16 Er1 C15 C14 -138.0(3)
C4 Er1 C15 C14 -72.1(3)
C17 Er1 C15 C14 -113.4(2)
C18 Er1 C15 C14 -84.1(2)
Er2 Er1 C15 C14 97.9(2)
C1 Er1 C15 C16 177.15(19)
C5 Er1 C15 C16 -54.3(4)
C31 Er1 C15 C16 -90.7(2)
C3 Er1 C15 C16 107.6(2)
C2 Er1 C15 C16 142.35(19)
C4 Er1 C15 C16 65.8(4)
C17 Er1 C15 C16 24.52(18)
C14 Er1 C15 C16 138.0(3)
C18 Er1 C15 C16 53.89(19)
Er2 Er1 C15 C16 -124.15(17)
C1 Er1 C15 C19 -71.3(3)
C5 Er1 C15 C19 57.3(5)
C31 Er1 C15 C19 20.8(3)
C3 Er1 C15 C19 -140.8(3)
C2 Er1 C15 C19 -106.1(3)
C16 Er1 C15 C19 111.6(4)
C4 Er1 C15 C19 177.4(2)
C17 Er1 C15 C19 136.1(3)
C14 Er1 C15 C19 -110.5(4)
C18 Er1 C15 C19 165.5(3)
Er2 Er1 C15 C19 -12.6(3)
C14 C15 C16 C17 -9.4(6)
C19 C15 C16 C17 173.8(3)
Er1 C15 C16 C17 -61.1(3)
C14 C15 C16 Er1 51.7(3)
C19 C15 C16 Er1 -125.0(3)
C1 Er1 C16 C15 -4.4(3)
C5 Er1 C16 C15 160.73(19)
C31 Er1 C16 C15 88.5(2)
C3 Er1 C16 C15 -104.7(2)
C2 Er1 C16 C15 -56.4(3)
C4 Er1 C16 C15 -152.25(18)
C17 Er1 C16 C15 -137.6(3)
C14 Er1 C16 C15 -23.39(18)
C18 Er1 C16 C15 -112.1(2)
Er2 Er1 C16 C15 81.4(2)
C1 Er1 C16 C17 133.2(2)
C5 Er1 C16 C17 -61.6(3)
C31 Er1 C16 C17 -133.89(19)
C3 Er1 C16 C17 32.9(3)
C2 Er1 C16 C17 81.2(2)
C4 Er1 C16 C17 -14.6(3)
C14 Er1 C16 C17 114.2(2)
C18 Er1 C16 C17 25.50(17)
C15 Er1 C16 C17 137.6(3)
Er2 Er1 C16 C17 -140.98(15)
C15 C16 C17 C18 3.8(5)
Er1 C16 C17 C18 -58.6(3)
C15 C16 C17 C23 179.7(3)
Er1 C16 C17 C23 117.3(2)
C15 C16 C17 Er1 62.4(3)
C1 Er1 C17 C18 36.4(3)
C5 Er1 C17 C18 -87.5(2)
C31 Er1 C17 C18 -175.98(19)
C3 Er1 C17 C18 -22.6(2)
C2 Er1 C17 C18 6.9(2)
C16 Er1 C17 C18 134.0(3)
C4 Er1 C17 C18 -56.3(2)
C14 Er1 C17 C18 81.9(2)
C15 Er1 C17 C18 110.0(2)
Er2 Er1 C17 C18 -146.23(17)
C1 Er1 C17 C16 -97.6(3)
C5 Er1 C17 C16 138.52(19)
C31 Er1 C17 C16 50.0(2)
C3 Er1 C17 C16 -156.61(19)
C2 Er1 C17 C16 -127.06(19)
C4 Er1 C17 C16 169.74(18)
C14 Er1 C17 C16 -52.09(19)
C18 Er1 C17 C16 -134.0(3)
C15 Er1 C17 C16 -24.02(18)
Er2 Er1 C17 C16 79.8(2)
C1 Er1 C17 C23 151.6(2)
C5 Er1 C17 C23 27.7(3)
C31 Er1 C17 C23 -60.8(3)
C3 Er1 C17 C23 92.6(3)
C2 Er1 C17 C23 122.1(2)
C16 Er1 C17 C23 -110.8(3)
C4 Er1 C17 C23 58.9(3)
C14 Er1 C17 C23 -162.9(3)
C18 Er1 C17 C23 115.2(3)
C15 Er1 C17 C23 -134.8(3)
Er2 Er1 C17 C23 -31.0(3)
C16 C17 C18 Er1 56.9(3)
C23 C17 C18 Er1 -118.9(3)
C1 Er1 C18 C17 -160.76(18)
C5 Er1 C18 C17 107.2(2)
C31 Er1 C18 C17 5.8(3)
C3 Er1 C18 C17 158.3(2)
C2 Er1 C18 C17 -174.44(19)
C16 Er1 C18 C17 -26.84(18)
C4 Er1 C18 C17 127.42(19)
C14 Er1 C18 C17 -87.7(2)
C15 Er1 C18 C17 -56.66(19)
Er2 Er1 C18 C17 117.5(3)
C14 C15 C19 C21 -172.7(3)
C16 C15 C19 C21 4.4(4)
Er1 C15 C19 C21 -82.9(3)
C14 C15 C19 C20 -50.1(4)
C16 C15 C19 C20 126.9(3)
Er1 C15 C19 C20 39.7(4)
C14 C15 C19 C22 68.2(4)
C16 C15 C19 C22 -114.7(3)
Er1 C15 C19 C22 158.0(2)
C18 C17 C23 C24' 39.2(8)
C16 C17 C23 C24' -137.0(8)
Er1 C17 C23 C24' -52.0(8)
C18 C17 C23 C26 -114.8(4)
C16 C17 C23 C26 69.0(4)
Er1 C17 C23 C26 154.1(3)
C18 C17 C23 C24 123.5(4)
C16 C17 C23 C24 -52.6(4)
Er1 C17 C23 C24 32.4(4)
C18 C17 C23 C25 5.0(5)
C16 C17 C23 C25 -171.1(4)
Er1 C17 C23 C25 -86.1(4)
C18 C17 C23 C26' 171.9(7)
C16 C17 C23 C26' -4.3(8)
Er1 C17 C23 C26' 80.8(7)
C18 C17 C23 C25' -77.4(6)
C16 C17 C23 C25' 106.5(6)
Er1 C17 C23 C25' -168.5(5)
C31 Er2 C27 C28 84.8(2)
O2 Er2 C27 C28 -96.23(19)
O1 Er2 C27 C28 -22.5(3)
C5 Er2 C27 C28 144.43(19)
C1 Er2 C27 C28 179.3(2)
C29 Er2 C27 C28 22.86(18)
C30 Er2 C27 C28 53.96(19)
Er1 Er2 C27 C28 134.32(18)
Er2 C27 C28 C29 -45.0(3)
Er2 C27 C28 C32 130.4(3)
C31 Er2 C28 C27 -89.2(2)
O2 Er2 C28 C27 87.8(2)
O1 Er2 C28 C27 163.89(19)
C5 Er2 C28 C27 -79.6(3)
C1 Er2 C28 C27 -0.7(2)
C29 Er2 C28 C27 -140.9(3)
C30 Er2 C28 C27 -114.2(2)
Er1 Er2 C28 C27 -50.6(2)
C31 Er2 C28 C29 51.7(2)
O2 Er2 C28 C29 -131.26(19)
O1 Er2 C28 C29 -55.2(2)
C5 Er2 C28 C29 61.4(3)
C1 Er2 C28 C29 140.2(2)
C27 Er2 C28 C29 140.9(3)
C30 Er2 C28 C29 26.74(18)
Er1 Er2 C28 C29 90.37(19)
C31 Er2 C28 C32 158.1(3)
O2 Er2 C28 C32 -24.8(3)
O1 Er2 C28 C32 51.3(3)
C5 Er2 C28 C32 167.8(3)
C1 Er2 C28 C32 -113.3(3)
C29 Er2 C28 C32 106.4(4)
C27 Er2 C28 C32 -112.6(4)
C30 Er2 C28 C32 133.2(3)
Er1 Er2 C28 C32 -163.2(3)
C27 C28 C29 C30 -20.4(6)
C32 C28 C29 C30 164.1(3)
Er2 C28 C29 C30 -66.0(3)
C27 C28 C29 Er2 45.6(3)
C32 C28 C29 Er2 -129.9(3)
C31 Er2 C29 C28 -118.3(2)
O2 Er2 C29 C28 57.2(2)
O1 Er2 C29 C28 128.66(19)
C5 Er2 C29 C28 -152.36(17)
C1 Er2 C29 C28 -50.1(2)
C27 Er2 C29 C28 -21.95(18)
C30 Er2 C29 C28 -134.5(3)
Er1 Er2 C29 C28 -101.70(18)
C31 Er2 C29 C30 16.22(17)
O2 Er2 C29 C30 -168.29(16)
O1 Er2 C29 C30 -96.82(18)
C5 Er2 C29 C30 -17.8(2)
C1 Er2 C29 C30 84.4(2)
C27 Er2 C29 C30 112.6(2)
C28 Er2 C29 C30 134.5(3)
Er1 Er2 C29 C30 32.81(19)
C28 C29 C30 C31 35.9(5)
Er2 C29 C30 C31 -30.6(3)
C28 C29 C30 C36 -144.6(3)
Er2 C29 C30 C36 148.8(2)
C28 C29 C30 Er2 66.5(3)
O2 Er2 C30 C31 171.82(19)
O1 Er2 C30 C31 -125.0(2)
C5 Er2 C30 C31 -41.7(2)
C1 Er2 C30 C31 36.2(2)
C29 Er2 C30 C31 151.3(3)
C27 Er2 C30 C31 97.1(2)
C28 Er2 C30 C31 125.5(2)
Er1 Er2 C30 C31 2.51(19)
C31 Er2 C30 C29 -151.3(3)
O2 Er2 C30 C29 20.5(3)
O1 Er2 C30 C29 83.66(19)
C5 Er2 C30 C29 166.96(18)
C1 Er2 C30 C29 -115.14(19)
C27 Er2 C30 C29 -54.19(19)
C28 Er2 C30 C29 -25.82(18)
Er1 Er2 C30 C29 -148.79(19)
C31 Er2 C30 C36 109.2(5)
O2 Er2 C30 C36 -79.0(5)
O1 Er2 C30 C36 -15.9(5)
C5 Er2 C30 C36 67.4(5)
C1 Er2 C30 C36 145.3(4)
C29 Er2 C30 C36 -99.5(5)
C27 Er2 C30 C36 -153.7(5)
C28 Er2 C30 C36 -125.4(5)
Er1 Er2 C30 C36 111.7(5)
C29 C30 C31 Er2 32.5(3)
C36 C30 C31 Er2 -146.9(3)
C29 C30 C31 Er1 17.6(14)
C36 C30 C31 Er1 -161.8(10)
Er2 C30 C31 Er1 -14.9(11)
O1 Er2 C31 C30 60.1(2)
C5 Er2 C31 C30 138.7(2)
C1 Er2 C31 C30 -148.2(2)
C29 Er2 C31 C30 -17.18(19)
C27 Er2 C31 C30 -75.6(2)
C28 Er2 C31 C30 -45.0(2)
Er1 Er2 C31 C30 -176.8(2)
O1 Er2 C31 Er1 -123.06(8)
C5 Er2 C31 Er1 -44.52(9)
C1 Er2 C31 Er1 28.61(10)
C29 Er2 C31 Er1 159.62(14)
C27 Er2 C31 Er1 101.20(10)
C30 Er2 C31 Er1 176.8(2)
C28 Er2 C31 Er1 131.77(10)
C1 Er1 C31 C30 -15.4(12)
C5 Er1 C31 C30 61.3(12)
C3 Er1 C31 C30 34.2(13)
C2 Er1 C31 C30 -4.5(12)
C16 Er1 C31 C30 -158.4(12)
C4 Er1 C31 C30 60.3(12)
C17 Er1 C31 C30 178.3(12)
C14 Er1 C31 C30 -105.6(12)
C18 Er1 C31 C30 175.2(11)
C15 Er1 C31 C30 -128.1(12)
Er2 Er1 C31 C30 15.1(11)
C1 Er1 C31 Er2 -30.51(10)
C5 Er1 C31 Er2 46.17(9)
C3 Er1 C31 Er2 19.10(18)
C2 Er1 C31 Er2 -19.56(14)
C16 Er1 C31 Er2 -173.54(10)
C4 Er1 C31 Er2 45.22(11)
C17 Er1 C31 Er2 163.18(8)
C14 Er1 C31 Er2 -120.65(10)
C18 Er1 C31 Er2 160.15(12)
C15 Er1 C31 Er2 -143.15(10)
C27 C28 C32 C35 117.0(3)
C29 C28 C32 C35 -67.3(4)
Er2 C28 C32 C35 -152.4(3)
C27 C28 C32 C33 -0.8(4)
C29 C28 C32 C33 174.9(3)
Er2 C28 C32 C33 89.9(4)
C27 C28 C32 C34 -122.0(3)
C29 C28 C32 C34 53.7(4)
Er2 C28 C32 C34 -31.4(4)
C31 C30 C36 C37 126.2(4)
C29 C30 C36 C37 -53.3(4)
Er2 C30 C36 C37 34.3(6)
C31 C30 C36 C39 5.5(5)
C29 C30 C36 C39 -174.0(3)
Er2 C30 C36 C39 -86.4(5)
C31 C30 C36 C38 -113.8(4)
C29 C30 C36 C38 66.8(4)
Er2 C30 C36 C38 154.3(4)
C31 Er2 O1 C43 -127.0(3)
O2 Er2 O1 C43 50.9(2)
C5 Er2 O1 C43 156.8(3)
C1 Er2 O1 C43 109.7(3)
C29 Er2 O1 C43 -68.5(3)
C27 Er2 O1 C43 -31.6(3)
C30 Er2 O1 C43 -100.8(3)
C28 Er2 O1 C43 -43.3(3)
Er1 Er2 O1 C43 178.1(2)
C31 Er2 O1 C40 30.2(2)
O2 Er2 O1 C40 -151.9(2)
C5 Er2 O1 C40 -46.0(2)
C1 Er2 O1 C40 -93.1(3)
C29 Er2 O1 C40 88.7(2)
C27 Er2 O1 C40 125.5(2)
C30 Er2 O1 C40 56.4(2)
C28 Er2 O1 C40 113.9(2)
Er1 Er2 O1 C40 -24.7(2)
C43 O1 C40 C41 9.5(4)
Er2 O1 C40 C41 -151.8(2)
O1 C40 C41 C42 15.3(4)
C40 C41 C42 C43 -33.0(4)
C40 O1 C43 C42 -31.0(3)
Er2 O1 C43 C42 128.7(2)
C41 C42 C43 O1 39.5(3)
O1 Er2 O2 C44 68.2(2)
C5 Er2 O2 C44 -10.3(2)
C1 Er2 O2 C44 -82.6(2)
C29 Er2 O2 C44 148.4(2)
C27 Er2 O2 C44 -155.2(2)
C30 Er2 O2 C44 136.1(2)
C28 Er2 O2 C44 174.6(2)
Er1 Er2 O2 C44 -57.5(2)
O1 Er2 O2 C47 -158.4(5)
C5 Er2 O2 C47 123.0(5)
C1 Er2 O2 C47 50.7(5)
C29 Er2 O2 C47 -78.3(5)
C27 Er2 O2 C47 -21.9(5)
C30 Er2 O2 C47 -90.6(6)
C28 Er2 O2 C47 -52.1(5)
Er1 Er2 O2 C47 75.8(5)
O1 Er2 O2 C47' -161.5(12)
C5 Er2 O2 C47' 120.0(12)
C1 Er2 O2 C47' 47.6(12)
C29 Er2 O2 C47' -81.4(12)
C27 Er2 O2 C47' -25.0(12)
C30 Er2 O2 C47' -93.7(12)
C28 Er2 O2 C47' -55.2(12)
Er1 Er2 O2 C47' 72.7(12)
C47 O2 C44 C45 -18.1(8)
Er2 O2 C44 C45 122.5(5)
C47' O2 C44 C45' 5.1(18)
Er2 O2 C44 C45' 138.1(8)
O2 C44 C45 C46 4.5(8)
C44 C45 C46 C47 10.1(10)
C44 O2 C47 C46 24.2(10)
Er2 O2 C47 C46 -110.8(7)
C45 C46 C47 O2 -20.9(10)
O2 C44 C45' C46' 6.9(15)
C44 C45' C46' C47' -16(2)
C44 O2 C47' C46' -14(3)
Er2 O2 C47' C46' -145.1(17)
C45' C46' C47' O2 19(3)
